data_2226910
loop_
_publ_author_name
'Garden, Simon J.'
'Skakle, Janet M. S.'
'Tiekink, Edward R. T.'
'Wardell, James L.'

_publ_section_title
;
 Methyl
 1-{4-[(<i>S</i>)-2-(methoxycarbonyl)pyrrolidin-1-yl]-3,6-dioxocyclohexa-1,4-dien-1-yl}pyrrolidine-2-carboxylate
;
_journal_coeditor_code HB5550
_journal_issue 8
_journal_name_full 'Acta Crystallographica Section E'
_journal_page_first o2071
_journal_paper_doi 10.1107/S1600536810027947
_journal_volume 66
_journal_year 2010
_chemical_formula_iupac 'C18 H22 N2 O6'
_chemical_formula_moiety 'C18 H22 N2 O6'
_chemical_formula_sum 'C18 H22 N2 O6'
_chemical_formula_weight 362.38
_chemical_name_systematic
;
Methyl 1-{4-[(<i>S</i>)-2-(methoxycarbonyl)pyrrolidin-1-yl]-
3,6-dioxocyclohexa-1,4-dien-1-yl}pyrrolidine-2-carboxylate
;
_space_group_IT_number 5
_symmetry_cell_setting monoclinic
_symmetry_space_group_name_Hall 'C 2y'
_symmetry_space_group_name_H-M 'C 1 2 1'
_atom_sites_solution_hydrogens geom
_atom_sites_solution_primary direct
_atom_sites_solution_secondary difmap
_audit_creation_method SHELXL-97
_cell_angle_alpha 90
_cell_angle_beta 111.230(3)
_cell_angle_gamma 90
_cell_formula_units_Z 2
_cell_length_a 11.4728(5)
_cell_length_b 7.1556(4)
_cell_length_c 11.7882(7)
_cell_measurement_reflns_used 1107
_cell_measurement_temperature 120(2)
_cell_measurement_theta_max 27.5
_cell_measurement_theta_min 2.9
_cell_volume 902.07(9)
_computing_cell_refinement 'DENZO (Otwinowski & Minor, 1997) and COLLECT (Hooft, 1998)'
_computing_data_collection 'COLLECT (Hooft, 1998)'
_computing_data_reduction 'DENZO (Otwinowski & Minor, 1997) and COLLECT (Hooft, 1998)'
_computing_molecular_graphics 'ORTEP-3 (Farrugia, 1997) and DIAMOND (Brandenburg, 2006)'
_computing_publication_material 'publCIF (Westrip, 2010)'
_computing_structure_refinement 'SHELXL97 (Sheldrick, 2008)'
_computing_structure_solution 'SHELXS97 (Sheldrick, 2008)'
_diffrn_ambient_temperature 120(2)
_diffrn_detector_area_resol_mean 9.091
_diffrn_measured_fraction_theta_full 0.997
_diffrn_measured_fraction_theta_max 0.997
_diffrn_measurement_device_type 'Nonius KappaCCD area-detector'
_diffrn_measurement_method '\f and \w scans'
_diffrn_radiation_monochromator '10 cm confocal mirrors'
_diffrn_radiation_source 'Enraf Nonius FR591 rotating anode'
_diffrn_radiation_type MoK\a
_diffrn_radiation_wavelength 0.71073
_diffrn_reflns_av_R_equivalents 0.034
_diffrn_reflns_av_sigmaI/netI 0.024
_diffrn_reflns_limit_h_max 14
_diffrn_reflns_limit_h_min -14
_diffrn_reflns_limit_k_max 9
_diffrn_reflns_limit_k_min -8
_diffrn_reflns_limit_l_max 15
_diffrn_reflns_limit_l_min -15
_diffrn_reflns_number 6840
_diffrn_reflns_theta_full 27.5
_diffrn_reflns_theta_max 27.5
_diffrn_reflns_theta_min 3.4
_diffrn_standards_decay_% 0
_diffrn_standards_number 0
_exptl_absorpt_coefficient_mu 0.101
_exptl_absorpt_correction_T_max 1.000
_exptl_absorpt_correction_T_min 0.896
_exptl_absorpt_correction_type multi-scan
_exptl_absorpt_process_details '(SADABS; Sheldrick, 2007)'
_exptl_crystal_colour dark-red
_exptl_crystal_density_diffrn 1.334
_exptl_crystal_density_method 'not measured'
_exptl_crystal_description prism
_exptl_crystal_F_000 384
_exptl_crystal_size_max 0.24
_exptl_crystal_size_mid 0.12
_exptl_crystal_size_min 0.08
_refine_diff_density_max 0.64
_refine_diff_density_min -0.63
_refine_ls_extinction_method none
_refine_ls_goodness_of_fit_ref 1.23
_refine_ls_hydrogen_treatment constr
_refine_ls_matrix_type full
_refine_ls_number_parameters 119
_refine_ls_number_reflns 1114
_refine_ls_number_restraints 1
_refine_ls_restrained_S_all 1.22
_refine_ls_R_factor_all 0.054
_refine_ls_R_factor_gt 0.038
_refine_ls_shift/su_max 0.000
_refine_ls_shift/su_mean 0.000
_refine_ls_structure_factor_coef Fsqd
_refine_ls_weighting_details 'calc w=1/[\s^2^(Fo^2^)+(0.0929P)^2^] where P=(Fo^2^+2Fc^2^)/3'
_refine_ls_weighting_scheme calc
_refine_ls_wR_factor_gt 0.105
_refine_ls_wR_factor_ref 0.136
_reflns_number_gt 1008
_reflns_number_total 1114
_reflns_threshold_expression I>2\s(I)
_cod_data_source_file hb5550.cif
_cod_data_source_block I
_cod_original_cell_volume 902.07(8)
_cod_original_sg_symbol_H-M 'C 2'
_cod_database_code 2226910
_cod_database_fobs_code 2226910

loop_
_symmetry_equiv_pos_as_xyz
'x, y, z'
'-x, y, -z'
'x+1/2, y+1/2, z'
'-x+1/2, y+1/2, -z'

loop_
_atom_site_type_symbol
_atom_site_label
_atom_site_fract_x
_atom_site_fract_y
_atom_site_fract_z
_atom_site_U_iso_or_equiv
_atom_site_adp_type
_atom_site_calc_flag
_atom_site_refinement_flags
_atom_site_occupancy
_atom_site_disorder_assembly
_atom_site_disorder_group
O O1 0.08333(15) 0.9788(3) 0.24336(14) 0.0259(4) Uani d . 1 . .
O O2 0.27854(17) 1.2823(3) 0.25151(17) 0.0334(5) Uani d . 1 . .
O O3 0.34432(18) 1.1322(4) 0.43176(16) 0.0417(6) Uani d . 1 . .
N N1 0.25815(18) 0.9487(3) 0.12794(16) 0.0218(5) Uani d . 1 . .
C C1 0.0437(2) 0.9680(4) 0.1309(2) 0.0201(5) Uani d . 1 . .
C C2 0.1346(2) 0.9582(4) 0.06419(19) 0.0195(5) Uani d . 1 . .
C C3 0.0870(2) 0.9607(4) -0.06108(19) 0.0211(5) Uani d . 1 . .
H H3 0.1438 0.9574 -0.1029 0.025 Uiso calc R 1 . .
C C4 0.3199(2) 0.9490(4) 0.2607(2) 0.0251(5) Uani d . 1 . .
H H4 0.2809 0.8534 0.2977 0.030 Uiso calc R 1 . .
C C5 0.4542(2) 0.8929(4) 0.2793(2) 0.0297(6) Uani d . 1 . .
H H5A 0.5139 0.9458 0.3559 0.036 Uiso calc R 1 . .
H H5B 0.4635 0.7552 0.2815 0.036 Uiso calc R 1 . .
C C6 0.4758(2) 0.9750(5) 0.1691(2) 0.0291(6) Uani d . 1 . .
H H6A 0.5411 0.9044 0.1508 0.035 Uiso calc R 1 . .
H H6B 0.5013 1.1078 0.1830 0.035 Uiso calc R 1 . .
C C7 0.3489(2) 0.9556(4) 0.0660(2) 0.0236(5) Uani d . 1 . .
H H7A 0.3324 1.0638 0.0101 0.028 Uiso calc R 1 . .
H H7B 0.3454 0.8397 0.0190 0.028 Uiso calc R 1 . .
C C8 0.3099(2) 1.1413(4) 0.3104(2) 0.0261(6) Uani d . 1 . .
C C9 0.3358(4) 1.3085(7) 0.4894(3) 0.0656(12) Uani d . 1 . .
H H9A 0.3767 1.4069 0.4595 0.098 Uiso calc R 1 . .
H H9B 0.3772 1.2966 0.5778 0.098 Uiso calc R 1 . .
H H9C 0.2476 1.3409 0.4698 0.098 Uiso calc R 1 . .

loop_
_atom_site_aniso_label
_atom_site_aniso_U_11
_atom_site_aniso_U_22
_atom_site_aniso_U_33
_atom_site_aniso_U_12
_atom_site_aniso_U_13
_atom_site_aniso_U_23
O1 0.0265(8) 0.0356(11) 0.0146(7) -0.0001(8) 0.0063(6) 0.0006(8)
O2 0.0369(10) 0.0308(11) 0.0359(10) -0.0014(9) 0.0174(8) -0.0048(9)
O3 0.0396(11) 0.0594(14) 0.0204(9) 0.0108(11) 0.0040(8) -0.0119(10)
N1 0.0203(9) 0.0265(11) 0.0177(9) 0.0016(9) 0.0057(7) -0.0024(9)
C1 0.0233(10) 0.0196(11) 0.0180(9) 0.0033(10) 0.0082(8) 0.0030(10)
C2 0.0225(10) 0.0185(11) 0.0174(10) 0.0002(11) 0.0071(8) -0.0006(10)
C3 0.0232(10) 0.0234(11) 0.0186(10) -0.0013(10) 0.0097(8) -0.0033(10)
C4 0.0224(11) 0.0328(14) 0.0175(10) 0.0019(12) 0.0041(8) -0.0005(11)
C5 0.0265(12) 0.0330(14) 0.0256(12) 0.0064(11) 0.0046(9) -0.0003(11)
C6 0.0219(11) 0.0326(14) 0.0309(12) -0.0004(11) 0.0072(9) -0.0011(12)
C7 0.0219(11) 0.0255(12) 0.0247(10) 0.0023(11) 0.0100(8) -0.0003(11)
C8 0.0175(11) 0.0380(15) 0.0215(11) 0.0021(11) 0.0055(8) -0.0045(11)
C9 0.064(2) 0.088(3) 0.0364(16) 0.017(2) 0.0078(15) -0.034(2)

loop_
_atom_type_symbol
_atom_type_description
_atom_type_scat_dispersion_real
_atom_type_scat_dispersion_imag
_atom_type_scat_source
C C 0.0030 0.0020 'International Tables Vol C Tables 4.2.6.8 and 6.1.1.4'
H H 0.0000 0.0000 'International Tables Vol C Tables 4.2.6.8 and 6.1.1.4'
N N 0.0060 0.0030 'International Tables Vol C Tables 4.2.6.8 and 6.1.1.4'
O O 0.0110 0.0060 'International Tables Vol C Tables 4.2.6.8 and 6.1.1.4'

loop_
_geom_angle_atom_site_label_1
_geom_angle_atom_site_label_2
_geom_angle_atom_site_label_3
_geom_angle_site_symmetry_1
_geom_angle_site_symmetry_3
_geom_angle
_geom_angle_publ_flag
C8 O3 C9 . . 114.4(3) ?
C2 N1 C4 . . 126.92(18) ?
C2 N1 C7 . . 120.87(18) ?
C4 N1 C7 . . 111.96(18) ?
O1 C1 C3 . 2 121.5(2) ?
O1 C1 C2 . . 120.2(2) ?
C3 C1 C2 2 . 118.3(2) ?
N1 C2 C3 . . 121.90(19) ?
N1 C2 C1 . . 119.72(19) ?
C3 C2 C1 . . 118.4(2) ?
C2 C3 C1 . 2 123.07(19) ?
C2 C3 H3 . . 118.5 ?
C1 C3 H3 2 . 118.5 ?
N1 C4 C8 . . 109.8(2) ?
N1 C4 C5 . . 102.97(18) ?
C8 C4 C5 . . 113.3(2) ?
N1 C4 H4 . . 110.2 ?
C8 C4 H4 . . 110.2 ?
C5 C4 H4 . . 110.2 ?
C6 C5 C4 . . 104.1(2) ?
C6 C5 H5A . . 110.9 ?
C4 C5 H5A . . 110.9 ?
C6 C5 H5B . . 110.9 ?
C4 C5 H5B . . 110.9 ?
H5A C5 H5B . . 109.0 ?
C5 C6 C7 . . 103.91(19) ?
C5 C6 H6A . . 111.0 ?
C7 C6 H6A . . 111.0 ?
C5 C6 H6B . . 111.0 ?
C7 C6 H6B . . 111.0 ?
H6A C6 H6B . . 109.0 ?
N1 C7 C6 . . 104.46(19) ?
N1 C7 H7A . . 110.9 ?
C6 C7 H7A . . 110.9 ?
N1 C7 H7B . . 110.9 ?
C6 C7 H7B . . 110.9 ?
H7A C7 H7B . . 108.9 ?
O2 C8 O3 . . 124.5(3) ?
O2 C8 C4 . . 126.0(2) ?
O3 C8 C4 . . 109.5(2) ?
O3 C9 H9A . . 109.5 ?
O3 C9 H9B . . 109.5 ?
H9A C9 H9B . . 109.5 ?
O3 C9 H9C . . 109.5 ?
H9A C9 H9C . . 109.5 ?
H9B C9 H9C . . 109.5 ?

loop_
_geom_bond_atom_site_label_1
_geom_bond_atom_site_label_2
_geom_bond_site_symmetry_2
_geom_bond_distance
_geom_bond_publ_flag
O1 C1 . 1.238(3) ?
O2 C8 . 1.203(4) ?
O3 C8 . 1.341(3) ?
O3 C9 . 1.453(5) ?
N1 C2 . 1.345(3) ?
N1 C4 . 1.466(3) ?
N1 C7 . 1.473(3) ?
C1 C3 2 1.426(3) ?
C1 C2 . 1.518(3) ?
C2 C3 . 1.377(3) ?
C3 C1 2 1.426(3) ?
C3 H3 . 0.9500 ?
C4 C8 . 1.516(4) ?
C4 C5 . 1.530(3) ?
C4 H4 . 1.0000 ?
C5 C6 . 1.525(4) ?
C5 H5A . 0.9900 ?
C5 H5B . 0.9900 ?
C6 C7 . 1.528(3) ?
C6 H6A . 0.9900 ?
C6 H6B . 0.9900 ?
C7 H7A . 0.9900 ?
C7 H7B . 0.9900 ?
C9 H9A . 0.9800 ?
C9 H9B . 0.9800 ?
C9 H9C . 0.9800 ?

loop_
_geom_hbond_atom_site_label_D
_geom_hbond_atom_site_label_H
_geom_hbond_atom_site_label_A
_geom_hbond_site_symmetry_A
_geom_hbond_distance_DH
_geom_hbond_distance_HA
_geom_hbond_distance_DA
_geom_hbond_angle_DHA
C3 H3 O2 4_545 0.95 2.56 3.400(3) 147
C5 H5b O1 3_545 0.99 2.54 3.407(3) 146
C9 H9b O1 4_556 0.98 2.38 3.186(4) 139

loop_
_geom_torsion_atom_site_label_1
_geom_torsion_atom_site_label_2
_geom_torsion_atom_site_label_3
_geom_torsion_atom_site_label_4
_geom_torsion_site_symmetry_1
_geom_torsion_site_symmetry_2
_geom_torsion_site_symmetry_3
_geom_torsion_site_symmetry_4
_geom_torsion
_geom_torsion_publ_flag
C4 N1 C2 C3 . . . . 178.7(3) ?
C7 N1 C2 C3 . . . . 4.9(4) ?
C4 N1 C2 C1 . . . . -0.9(4) ?
C7 N1 C2 C1 . . . . -174.7(2) ?
O1 C1 C2 N1 . . . . 4.5(4) ?
C3 C1 C2 N1 2 . . . -174.4(2) ?
O1 C1 C2 C3 . . . . -175.1(2) ?
C3 C1 C2 C3 2 . . . 6.1(3) ?
N1 C2 C3 C1 . . . 2 179.1(3) ?
C1 C2 C3 C1 . . . 2 -1.4(3) ?
C2 N1 C4 C8 . . . . -71.0(3) ?
C7 N1 C4 C8 . . . . 103.3(2) ?
C2 N1 C4 C5 . . . . 168.0(2) ?
C7 N1 C4 C5 . . . . -17.7(3) ?
N1 C4 C5 C6 . . . . 32.4(3) ?
C8 C4 C5 C6 . . . . -86.2(2) ?
C4 C5 C6 C7 . . . . -35.3(3) ?
C2 N1 C7 C6 . . . . 170.6(2) ?
C4 N1 C7 C6 . . . . -4.1(3) ?
C5 C6 C7 N1 . . . . 24.3(3) ?
C9 O3 C8 O2 . . . . 2.6(4) ?
C9 O3 C8 C4 . . . . -178.7(2) ?
N1 C4 C8 O2 . . . . -13.2(3) ?
C5 C4 C8 O2 . . . . 101.3(3) ?
N1 C4 C8 O3 . . . . 168.10(19) ?
C5 C4 C8 O3 . . . . -77.4(2) ?
